data_2202051
loop_
_publ_author_name
'Sawatzki, Peter'
'Mikeska, Thomas'
'Sandhoff, Konrad'
'Nieger, Martin'
'Kolter, Thomas'

_publ_section_title
;
 6(<i>S</i>)-Methyl-3(<i>S</i>)-(1-methylethyl)piperazin-2-one
;
_journal_issue 2
_journal_name_full 'Acta Crystallographica Section E'
_journal_page_first o171
_journal_page_last o173
_journal_paper_doi 10.1107/S1600536803000862
_journal_volume 59
_journal_year 2003
_chemical_formula_iupac 'C8 H16 N2 O'
_chemical_formula_moiety 'C8 H16 N2 O'
_chemical_formula_sum 'C8 H16 N2 O'
_chemical_formula_weight 156.23
_chemical_name_systematic
;
(6S)-Methyl-3(3)-methylethyl-piperazine-2-one
;
_space_group_IT_number 19
_symmetry_cell_setting orthorhombic
_symmetry_space_group_name_Hall 'P 2ac 2ab'
_symmetry_space_group_name_H-M 'P 21 21 21'
_atom_sites_solution_hydrogens geom
_atom_sites_solution_primary direct
_atom_sites_solution_secondary difmap
_cell_angle_alpha 90.00
_cell_angle_beta 90.00
_cell_angle_gamma 90.00
_cell_formula_units_Z 4
_cell_length_a 8.471(2)
_cell_length_b 9.2820(10)
_cell_length_c 11.2710(10)
_cell_measurement_reflns_used 25
_cell_measurement_temperature 200(2)
_cell_measurement_theta_max 46
_cell_measurement_theta_min 40
_cell_volume 886.2(2)
_computing_cell_refinement 'CAD-4 Software'
_computing_data_collection 'CAD-4 Software (Enraf-Nonius, 1989)'
_computing_data_reduction 'XCAD4 (Sheldrick, 1992)'
_computing_molecular_graphics 'SHELXTL-NT (Sheldrick, 2001)'
_computing_publication_material SHELXL97
_computing_structure_refinement 'SHELXL97 (Sheldrick, 1997)'
_computing_structure_solution 'SHELXS97 (Sheldrick, 1990)'
_diffrn_ambient_temperature 200(2)
_diffrn_measured_fraction_theta_full 0.999
_diffrn_measured_fraction_theta_max 0.999
_diffrn_measurement_device_type 'Enraf-Nonius CAD-4'
_diffrn_measurement_method \w
_diffrn_radiation_monochromator graphite
_diffrn_radiation_source 'fine-focus sealed tube'
_diffrn_radiation_type CuK\a
_diffrn_radiation_wavelength 1.54178
_diffrn_reflns_av_R_equivalents 0.0730
_diffrn_reflns_av_sigmaI/netI 0.0533
_diffrn_reflns_limit_h_max 9
_diffrn_reflns_limit_h_min -9
_diffrn_reflns_limit_k_max 1
_diffrn_reflns_limit_k_min -10
_diffrn_reflns_limit_l_max 12
_diffrn_reflns_limit_l_min -12
_diffrn_reflns_number 3164
_diffrn_reflns_theta_full 59.95
_diffrn_reflns_theta_max 59.95
_diffrn_reflns_theta_min 6.18
_diffrn_standards_decay_% none
_diffrn_standards_interval_count '200 (orientation)'
_diffrn_standards_interval_time '60 min (intensity)'
_diffrn_standards_number '3 (orientation), 3 (intensity)'
_exptl_absorpt_coefficient_mu 0.623
_exptl_absorpt_correction_type none
_exptl_crystal_colour colourless
_exptl_crystal_density_diffrn 1.171
_exptl_crystal_density_meas ?
_exptl_crystal_density_method 'not measured'
_exptl_crystal_description block
_exptl_crystal_F_000 344
_exptl_crystal_size_max 0.30
_exptl_crystal_size_mid 0.23
_exptl_crystal_size_min 0.20
_refine_diff_density_max 0.148
_refine_diff_density_min -0.153
_refine_ls_extinction_coef 0.053(2)
_refine_ls_extinction_expression Fc^*^=kFc[1+0.001xFc^2^\l^3^/sin(2\q)]^-1/4^
_refine_ls_extinction_method SHELXL97
_refine_ls_goodness_of_fit_ref 1.122
_refine_ls_hydrogen_treatment mixed
_refine_ls_matrix_type full
_refine_ls_number_parameters 107
_refine_ls_number_reflns 1315
_refine_ls_number_restraints 2
_refine_ls_restrained_S_all 1.122
_refine_ls_R_factor_all 0.0321
_refine_ls_R_factor_gt 0.0315
_refine_ls_shift/su_max <0.001
_refine_ls_shift/su_mean 0.000
_refine_ls_structure_factor_coef Fsqd
_refine_ls_weighting_details 'calc w = 1/[\s^2^(Fo^2^)+(0.0246P)^2^+0.0864P] where P = (Fo^2^+2Fc^2^)/3'
_refine_ls_weighting_scheme calc
_refine_ls_wR_factor_gt 0.0721
_refine_ls_wR_factor_ref 0.0728
_reflns_number_gt 1289
_reflns_number_total 1315
_reflns_threshold_expression I>2\s(I)
_cod_data_source_file na6192.cif
_cod_data_source_block I
_cod_depositor_comments
;
The following automatic conversions were performed:

'_exptl_crystal_density_meas' value 'none' was changed to '?' - the
value is perceived as not measured.

Automatic conversion script
Id: cif_fix_values 3008 2015-01-20 13:52:24Z robertas 
;
_cod_database_code 2202051
_cod_database_fobs_code 2202051

loop_
_symmetry_equiv_pos_as_xyz
'x, y, z'
'-x+1/2, -y, z+1/2'
'-x, y+1/2, -z+1/2'
'x+1/2, -y+1/2, -z'

loop_
_atom_site_label
_atom_site_fract_x
_atom_site_fract_y
_atom_site_fract_z
_atom_site_U_iso_or_equiv
_atom_site_adp_type
_atom_site_calc_flag
_atom_site_refinement_flags
_atom_site_occupancy
_atom_site_disorder_assembly
_atom_site_disorder_group
_atom_site_type_symbol
N1 0.49978(14) 0.65770(11) 0.40547(12) 0.0294(3) Uani d D 1 . . N
H1 0.5366(18) 0.7065(16) 0.4689(14) 0.035 Uiso d D 1 . . H
C2 0.34366(16) 0.65519(13) 0.39126(14) 0.0299(4) Uani d . 1 . . C
O21 0.25477(13) 0.72369(11) 0.45736(12) 0.0482(4) Uani d . 1 . . O
C3 0.27706(17) 0.57216(13) 0.28589(13) 0.0288(3) Uani d . 1 . . C
H3 0.2547 0.6435 0.2215 0.035 Uiso calc R 1 . . H
C31 0.12092(17) 0.49810(13) 0.31715(16) 0.0328(4) Uani d . 1 . . C
H31 0.0495 0.5723 0.3527 0.039 Uiso calc R 1 . . H
C32 0.1431(2) 0.37890(17) 0.40836(18) 0.0458(4) Uani d . 1 . . C
H32A 0.0401 0.3378 0.4290 0.069 Uiso calc R 1 . . H
H32B 0.1926 0.4187 0.4798 0.069 Uiso calc R 1 . . H
H32C 0.2108 0.3034 0.3751 0.069 Uiso calc R 1 . . H
C33 0.04232(19) 0.4417(2) 0.20484(17) 0.0483(5) Uani d . 1 . . C
H33A 0.0305 0.5206 0.1478 0.072 Uiso calc R 1 . . H
H33B -0.0619 0.4026 0.2245 0.072 Uiso calc R 1 . . H
H33C 0.1078 0.3656 0.1700 0.072 Uiso calc R 1 . . H
N4 0.39153(14) 0.46939(11) 0.23979(12) 0.0311(3) Uani d D 1 . . N
H4 0.3497(17) 0.4296(16) 0.1736(14) 0.037 Uiso d D 1 . . H
C5 0.54484(17) 0.53625(15) 0.21980(14) 0.0347(4) Uani d . 1 . . C
H5A 0.5323 0.6242 0.1711 0.042 Uiso calc R 1 . . H
H5B 0.6151 0.4688 0.1769 0.042 Uiso calc R 1 . . H
C6 0.61544(16) 0.57408(13) 0.33786(14) 0.0315(4) Uani d . 1 . . C
H6 0.7101 0.6361 0.3238 0.038 Uiso calc R 1 . . H
C61 0.66666(17) 0.44379(16) 0.40979(17) 0.0405(4) Uani d . 1 . . C
H61A 0.7493 0.3916 0.3667 0.061 Uiso calc R 1 . . H
H61B 0.5759 0.3801 0.4224 0.061 Uiso calc R 1 . . H
H61C 0.7078 0.4757 0.4867 0.061 Uiso calc R 1 . . H

loop_
_atom_site_aniso_label
_atom_site_aniso_U_11
_atom_site_aniso_U_22
_atom_site_aniso_U_33
_atom_site_aniso_U_12
_atom_site_aniso_U_13
_atom_site_aniso_U_23
N1 0.0307(6) 0.0245(5) 0.0329(8) -0.0021(5) 0.0005(6) -0.0069(5)
C2 0.0321(8) 0.0234(6) 0.0343(9) 0.0043(6) -0.0009(7) -0.0022(6)
O21 0.0392(7) 0.0496(6) 0.0559(9) 0.0136(5) -0.0006(6) -0.0261(6)
C3 0.0323(7) 0.0265(6) 0.0275(8) 0.0032(5) -0.0002(6) 0.0021(5)
C31 0.0283(7) 0.0372(7) 0.0328(9) 0.0018(5) -0.0003(7) -0.0037(6)
C32 0.0453(9) 0.0490(8) 0.0430(11) -0.0066(7) 0.0064(9) 0.0072(7)
C33 0.0371(9) 0.0624(9) 0.0454(12) -0.0082(7) -0.0045(8) -0.0084(8)
N4 0.0318(7) 0.0301(5) 0.0314(8) -0.0039(5) 0.0053(6) -0.0090(5)
C5 0.0350(8) 0.0349(6) 0.0342(10) -0.0039(6) 0.0108(7) -0.0018(6)
C6 0.0286(8) 0.0281(6) 0.0379(10) -0.0041(5) 0.0080(7) -0.0028(6)
C61 0.0371(8) 0.0393(7) 0.0453(10) 0.0098(6) 0.0016(8) -0.0030(7)

loop_
_atom_type_symbol
_atom_type_description
_atom_type_scat_dispersion_real
_atom_type_scat_dispersion_imag
_atom_type_scat_source
C C 0.0181 0.0091 'International Tables Vol C Tables 4.2.6.8 and 6.1.1.4'
H H 0.0000 0.0000 'International Tables Vol C Tables 4.2.6.8 and 6.1.1.4'
N N 0.0311 0.0180 'International Tables Vol C Tables 4.2.6.8 and 6.1.1.4'
O O 0.0492 0.0322 'International Tables Vol C Tables 4.2.6.8 and 6.1.1.4'

loop_
_geom_angle_atom_site_label_1
_geom_angle_atom_site_label_2
_geom_angle_atom_site_label_3
_geom_angle
_geom_angle_publ_flag
C2 N1 C6 126.34(12) y
C2 N1 H1 116.5(10) n
C6 N1 H1 116.6(10) n
O21 C2 N1 121.57(14) n
O21 C2 C3 120.30(12) n
N1 C2 C3 118.03(12) y
N4 C3 C2 111.27(11) y
N4 C3 C31 111.30(10) n
C2 C3 C31 111.55(12) n
N4 C3 H3 107.5 n
C2 C3 H3 107.5 n
C31 C3 H3 107.5 n
C32 C31 C33 111.44(13) n
C32 C31 C3 112.02(12) n
C33 C31 C3 109.91(13) n
C32 C31 H31 107.8 n
C33 C31 H31 107.8 n
C3 C31 H31 107.8 n
C31 C32 H32A 109.5 n
C31 C32 H32B 109.5 n
H32A C32 H32B 109.5 n
C31 C32 H32C 109.5 n
H32A C32 H32C 109.5 n
H32B C32 H32C 109.5 n
C31 C33 H33A 109.5 n
C31 C33 H33B 109.5 n
H33A C33 H33B 109.5 n
C31 C33 H33C 109.5 n
H33A C33 H33C 109.5 n
H33B C33 H33C 109.5 n
C3 N4 C5 111.70(10) y
C3 N4 H4 107.5(10) n
C5 N4 H4 113.3(10) n
N4 C5 C6 108.53(12) y
N4 C5 H5A 110.0 n
C6 C5 H5A 110.0 n
N4 C5 H5B 110.0 n
C6 C5 H5B 110.0 n
H5A C5 H5B 108.4 n
N1 C6 C5 108.60(12) y
N1 C6 C61 109.60(13) n
C5 C6 C61 113.63(11) n
N1 C6 H6 108.3 n
C5 C6 H6 108.3 n
C61 C6 H6 108.3 n
C6 C61 H61A 109.5 n
C6 C61 H61B 109.5 n
H61A C61 H61B 109.5 n
C6 C61 H61C 109.5 n
H61A C61 H61C 109.5 n
H61B C61 H61C 109.5 n

loop_
_geom_bond_atom_site_label_1
_geom_bond_atom_site_label_2
_geom_bond_site_symmetry_2
_geom_bond_distance
_geom_bond_publ_flag
N1 C2 . 1.3324(17) y
N1 C6 . 1.4639(18) y
N1 H1 . 0.902(14) n
C2 O21 . 1.2354(18) n
C2 C3 . 1.5241(19) y
C3 N4 . 1.4561(17) y
C3 C31 . 1.532(2) n
C3 H3 . 1.0000 n
C31 C32 . 1.522(2) n
C31 C33 . 1.523(2) n
C31 H31 . 1.0000 n
C32 H32A . 0.9800 n
C32 H32B . 0.9800 n
C32 H32C . 0.9800 n
C33 H33A . 0.9800 n
C33 H33B . 0.9800 n
C33 H33C . 0.9800 n
N4 C5 . 1.4568(18) y
N4 H4 . 0.905(14) n
C5 C6 . 1.501(2) y
C5 H5A . 0.9900 n
C5 H5B . 0.9900 n
C6 C61 . 1.519(2) n
C6 H6 . 1.0000 n
C61 H61A . 0.9800 n
C61 H61B . 0.9800 n
C61 H61C . 0.9800 n

loop_
_geom_hbond_atom_site_label_D
_geom_hbond_atom_site_label_H
_geom_hbond_atom_site_label_A
_geom_hbond_site_symmetry_A
_geom_hbond_distance_DH
_geom_hbond_distance_HA
_geom_hbond_distance_DA
_geom_hbond_angle_DHA
N1 H1 O21 4_566 0.900(10) 2.13(2) 2.876(2) 139.7(13)

loop_
_geom_torsion_atom_site_label_1
_geom_torsion_atom_site_label_2
_geom_torsion_atom_site_label_3
_geom_torsion_atom_site_label_4
_geom_torsion
_geom_torsion_publ_flag
C6 N1 C2 O21 175.79(13) n
C6 N1 C2 C3 -7.8(2) y
O21 C2 C3 N4 -164.47(13) n
N1 C2 C3 N4 19.12(16) n
O21 C2 C3 C31 -39.53(17) n
N1 C2 C3 C31 144.06(13) n
N4 C3 C31 C32 58.32(17) n
C2 C3 C31 C32 -66.61(15) n
N4 C3 C31 C33 -66.15(16) n
C2 C3 C31 C33 168.92(12) n
C2 C3 N4 C5 -49.78(16) n
C31 C3 N4 C5 -174.87(13) y
C3 N4 C5 C6 68.57(15) n
C2 N1 C6 C5 24.42(18) y
C2 N1 C6 C61 -100.24(17) y
N4 C5 C6 N1 -52.05(13) n
N4 C5 C6 C61 70.19(15) y

loop_
_cod_related_entry_id
_cod_related_entry_database
_cod_related_entry_code
1 ChemSpider 21175078
